data_4519459
loop_
_publ_author_name
'Abdel Rahman Al Ahmad'
'Thierry Maris'
'Christian Pellerin'
'James D. Wuest'

_publ_section_title
;
 Adding a Pinch of Salt: Using Ionic Mixed-Crystal Seeds to Search for New
 Solid Forms
;
_journal_name_full 'Crystal Growth & Design'
_journal_page_first 7472
_journal_page_last 7481
_journal_paper_doi 10.1021/acs.cgd.3c00884
_journal_volume 23
_journal_year 2023
_chemical_formula_moiety 'C12 H14 N2, 1.194(I1), 0.806(Br)'
_chemical_formula_sum 'C12 H14 Br0.81 I1.19 N2'
_chemical_formula_weight 402.22
_chemical_name_common 'Paraquat Iodie Bromide 1.19:0.81'
_chemical_name_systematic
;
1,1'-dimethyl-4,4'-bipyridin-1-ium iodide bromide
;
_space_group_crystal_system monoclinic
_space_group_IT_number 14
_space_group_name_Hall '-P 2ybc'
_space_group_name_H-M_alt 'P 1 21/c 1'
_atom_sites_solution_hydrogens geom
_atom_sites_solution_primary direct
_cell_angle_alpha 90
_cell_angle_beta 95.874(3)
_cell_angle_gamma 90
_cell_formula_units_Z 2
_cell_length_a 6.0376(4)
_cell_length_b 8.1443(5)
_cell_length_c 13.9403(8)
_cell_measurement_reflns_used 5268
_cell_measurement_temperature 150
_cell_measurement_theta_max 54.959
_cell_measurement_theta_min 4.725
_cell_volume 681.87(7)
_computing_cell_refinement
;
SAINT (2020) V8.40B; Integration Software for Single Crystal Data.
Bruker AXS Inc., Madison, WI 53719-1173.
;
_computing_data_collection
;
APEX 3 (2019) Bruker AXS Inc., Madison, WI 53719-1173.
;
_computing_data_reduction
;
SAINT (2020) V8.40B; Integration Software for Single Crystal Data.
Bruker AXS Inc., Madison, WI 53719-1173.
;
_computing_molecular_graphics 'Olex2 1.5 (Dolomanov et al., 2009)'
_computing_publication_material 'Olex2 1.5 (Dolomanov et al., 2009)'
_computing_structure_refinement 'XL  (Sheldrick, 2008)'
_computing_structure_solution 'SHELXT 2018/2 (Sheldrick, 2018)'
_diffrn_ambient_temperature 150
_diffrn_detector 'CMOS Area detector'
_diffrn_detector_area_resol_mean 10.42
_diffrn_detector_type 'Bruker CMOS Photon III '
_diffrn_measured_fraction_theta_full 0.990
_diffrn_measured_fraction_theta_max 0.989
_diffrn_measurement_device 'k-geometry diffractometer'
_diffrn_measurement_device_type 'Bruker Venture Metaljet'
_diffrn_measurement_method '\w and \f scans'
_diffrn_radiation_collimation 'Focusing mirrors'
_diffrn_radiation_monochromator 'Helios MX Mirror Optics'
_diffrn_radiation_probe x-ray
_diffrn_radiation_type 'Ga K\a'
_diffrn_radiation_wavelength 1.34139
_diffrn_reflns_av_R_equivalents 0.0452
_diffrn_reflns_av_unetI/netI 0.0371
_diffrn_reflns_Laue_measured_fraction_full 0.990
_diffrn_reflns_Laue_measured_fraction_max 0.989
_diffrn_reflns_limit_h_max 7
_diffrn_reflns_limit_h_min -7
_diffrn_reflns_limit_k_max 9
_diffrn_reflns_limit_k_min -9
_diffrn_reflns_limit_l_max 16
_diffrn_reflns_limit_l_min -16
_diffrn_reflns_number 5813
_diffrn_reflns_point_group_measured_fraction_full 0.990
_diffrn_reflns_point_group_measured_fraction_max 0.989
_diffrn_reflns_theta_full 53.594
_diffrn_reflns_theta_max 54.964
_diffrn_reflns_theta_min 5.480
_diffrn_source 'Metal Jet'
_diffrn_source_current 2.86
_diffrn_source_power 0.19945639999999998
_diffrn_source_target Ga
_diffrn_source_type 'Gallium Liquid Metal Jet Source'
_diffrn_source_voltage 69.74
_exptl_absorpt_coefficient_mu 16.755
_exptl_absorpt_correction_T_max 0.1123
_exptl_absorpt_correction_T_min 0.0196
_exptl_absorpt_correction_type multi-scan
_exptl_absorpt_process_details
;
SADABS-2016/2 (Bruker,2016/2) was used for absorption correction.
wR2(int) was 0.1601 before and 0.0834 after correction.
The Ratio of minimum to maximum transmission is 0.1745.
The \l/2 correction factor is Not present.
;
_exptl_crystal_colour 'clear light orange'
_exptl_crystal_colour_lustre clear
_exptl_crystal_colour_modifier light
_exptl_crystal_colour_primary orange
_exptl_crystal_density_diffrn 1.959
_exptl_crystal_description Fragment
_exptl_crystal_F_000 383
_exptl_crystal_size_max 0.29
_exptl_crystal_size_mid 0.13
_exptl_crystal_size_min 0.08
_refine_diff_density_max 1.198
_refine_diff_density_min -0.738
_refine_diff_density_rms 0.137
_refine_ls_extinction_coef .
_refine_ls_extinction_method none
_refine_ls_goodness_of_fit_ref 1.102
_refine_ls_hydrogen_treatment constr
_refine_ls_matrix_type full
_refine_ls_number_parameters 78
_refine_ls_number_reflns 1292
_refine_ls_number_restraints 0
_refine_ls_restrained_S_all 1.102
_refine_ls_R_factor_all 0.0398
_refine_ls_R_factor_gt 0.0388
_refine_ls_shift/su_max 0.000
_refine_ls_shift/su_mean 0.000
_refine_ls_structure_factor_coef Fsqd
_refine_ls_weighting_details 'w=1/[\s^2^(Fo^2^)+(0.0732P)^2^+0.5065P] where P=(Fo^2^+2Fc^2^)/3'
_refine_ls_weighting_scheme calc
_refine_ls_wR_factor_gt 0.1099
_refine_ls_wR_factor_ref 0.1110
_reflns_Friedel_coverage 0.000
_reflns_Friedel_fraction_full .
_reflns_Friedel_fraction_max .
_reflns_number_gt 1228
_reflns_number_total 1292
_reflns_threshold_expression 'I > 2\s(I)'
_cod_data_source_file S13_Pq-Br_0_81_I_1_19_P21_c.cif
_cod_data_source_block jw25371
_cod_database_code 4519459

loop_
_space_group_symop_id
_space_group_symop_operation_xyz
1 'x, y, z'
2 '-x, y+1/2, -z+1/2'
3 '-x, -y, -z'
4 'x, -y-1/2, z-1/2'

loop_
_atom_site_label
_atom_site_type_symbol
_atom_site_fract_x
_atom_site_fract_y
_atom_site_fract_z
_atom_site_U_iso_or_equiv
_atom_site_adp_type
_atom_site_occupancy
_atom_site_site_symmetry_order
_atom_site_calc_flag
_atom_site_refinement_flags_posn
_atom_site_refinement_flags_adp
_atom_site_refinement_flags_occupancy
_atom_site_disorder_assembly
_atom_site_disorder_group
Br1 Br 0.819(2) 0.5833(17) 0.3301(10) 0.0465(4) Uani 0.403(15) 1 d . . P A 1
I1 I 0.8328(9) 0.5769(7) 0.3224(4) 0.0465(4) Uani 0.597(15) 1 d . . P A 2
C1 C 0.6376(8) 0.1729(6) 0.3658(3) 0.0533(11) Uani 1 1 d . . . . .
H1 H 0.590416 0.194360 0.299911 0.064 Uiso 1 1 calc R U . . .
N1 N 0.5243(6) 0.2363(4) 0.4348(3) 0.0481(9) Uani 1 1 d . . . . .
C2 C 0.8232(9) 0.0760(5) 0.3904(4) 0.0509(12) Uani 1 1 d . . . . .
H2 H 0.899513 0.027929 0.341112 0.061 Uiso 1 1 calc R U . . .
C3 C 0.8984(7) 0.0489(5) 0.4860(3) 0.0454(10) Uani 1 1 d . . . . .
C4 C 0.7760(8) 0.1188(6) 0.5561(4) 0.0513(11) Uani 1 1 d . . . . .
H4 H 0.821978 0.102675 0.622671 0.062 Uiso 1 1 calc R U . . .
C5 C 0.5902(8) 0.2104(5) 0.5282(3) 0.0504(10) Uani 1 1 d . . . . .
H5 H 0.506725 0.256160 0.575838 0.061 Uiso 1 1 calc R U . . .
C6 C 0.3270(8) 0.3405(6) 0.4053(4) 0.0554(11) Uani 1 1 d . . . . .
H6A H 0.376025 0.445082 0.379778 0.083 Uiso 1 1 calc R U . . .
H6B H 0.245248 0.361369 0.461231 0.083 Uiso 1 1 calc R U . . .
H6C H 0.229657 0.283805 0.355277 0.083 Uiso 1 1 calc R U . . .

loop_
_atom_site_aniso_label
_atom_site_aniso_U_11
_atom_site_aniso_U_22
_atom_site_aniso_U_33
_atom_site_aniso_U_23
_atom_site_aniso_U_13
_atom_site_aniso_U_12
Br1 0.0437(8) 0.0450(5) 0.0524(9) -0.0017(5) 0.0126(5) 0.0022(4)
I1 0.0437(8) 0.0450(5) 0.0524(9) -0.0017(5) 0.0126(5) 0.0022(4)
C1 0.050(3) 0.054(2) 0.056(2) 0.002(2) 0.0116(19) -0.001(2)
N1 0.0427(19) 0.0382(18) 0.064(2) 0.0010(15) 0.0065(16) -0.0043(13)
C2 0.044(3) 0.056(3) 0.053(3) -0.0020(17) 0.0099(19) -0.0012(16)
C3 0.041(2) 0.0352(18) 0.061(2) -0.0022(17) 0.0079(18) -0.0078(16)
C4 0.052(3) 0.044(2) 0.059(3) -0.0030(19) 0.009(2) 0.0003(19)
C5 0.047(2) 0.042(2) 0.063(3) -0.0050(18) 0.0097(18) 0.0011(18)
C6 0.047(2) 0.044(2) 0.075(3) 0.001(2) 0.007(2) 0.0016(18)

loop_
_atom_type_symbol
_atom_type_description
_atom_type_scat_dispersion_real
_atom_type_scat_dispersion_imag
_atom_type_scat_source
C C 0.0137 0.0067 'International Tables Vol C Tables 4.2.6.8 and 6.1.1.4'
H H 0.0000 0.0000 'International Tables Vol C Tables 4.2.6.8 and 6.1.1.4'
Br Br -0.9338 1.0006 'International Tables Vol C Tables 4.2.6.8 and 6.1.1.4'
I I 0.0030 5.4350 'International Tables Vol C Tables 4.2.6.8 and 6.1.1.4'
N N 0.0241 0.0134 'International Tables Vol C Tables 4.2.6.8 and 6.1.1.4'

loop_
_geom_angle_atom_site_label_1
_geom_angle_atom_site_label_2
_geom_angle_atom_site_label_3
_geom_angle
_geom_angle_site_symmetry_1
_geom_angle_site_symmetry_3
N1 C1 H1 119.9 . .
N1 C1 C2 120.1(4) . .
C2 C1 H1 119.9 . .
C1 N1 C6 118.4(4) . .
C5 N1 C1 121.0(4) . .
C5 N1 C6 120.6(4) . .
C1 C2 H2 119.7 . .
C3 C2 C1 120.5(4) . .
C3 C2 H2 119.7 . .
C2 C3 C3 121.4(5) . 3_756
C2 C3 C4 117.5(4) . .
C4 C3 C3 121.1(5) . 3_756
C3 C4 H4 120.1 . .
C5 C4 C3 119.8(5) . .
C5 C4 H4 120.1 . .
N1 C5 C4 121.0(4) . .
N1 C5 H5 119.5 . .
C4 C5 H5 119.5 . .
N1 C6 H6A 109.5 . .
N1 C6 H6B 109.5 . .
N1 C6 H6C 109.5 . .
H6A C6 H6B 109.5 . .
H6A C6 H6C 109.5 . .
H6B C6 H6C 109.5 . .

loop_
_geom_bond_atom_site_label_1
_geom_bond_atom_site_label_2
_geom_bond_distance
_geom_bond_site_symmetry_2
C1 H1 0.9500 .
C1 N1 1.339(6) .
C1 C2 1.385(7) .
N1 C5 1.339(6) .
N1 C6 1.486(6) .
C2 H2 0.9500 .
C2 C3 1.382(7) .
C3 C3 1.481(9) 3_756
C3 C4 1.404(7) .
C4 H4 0.9500 .
C4 C5 1.370(6) .
C5 H5 0.9500 .
C6 H6A 0.9800 .
C6 H6B 0.9800 .
C6 H6C 0.9800 .

loop_
_geom_torsion_atom_site_label_1
_geom_torsion_atom_site_label_2
_geom_torsion_atom_site_label_3
_geom_torsion_atom_site_label_4
_geom_torsion
_geom_torsion_site_symmetry_1
_geom_torsion_site_symmetry_2
_geom_torsion_site_symmetry_3
_geom_torsion_site_symmetry_4
C1 N1 C5 C4 0.3(6) . . . .
C1 C2 C3 C3 -177.6(5) . . . 3_756
C1 C2 C3 C4 1.8(6) . . . .
N1 C1 C2 C3 -2.4(7) . . . .
C2 C1 N1 C5 1.3(6) . . . .
C2 C1 N1 C6 179.6(4) . . . .
C2 C3 C4 C5 -0.2(6) . . . .
C3 C3 C4 C5 179.2(5) 3_756 . . .
C3 C4 C5 N1 -0.9(7) . . . .
C6 N1 C5 C4 -177.9(4) . . . .

_cod_database_fobs_code 4519459
